data_2217951
loop_
_publ_author_name
'Sato, Kazuyuki'
'Shibata, Hiroki'
'Mizuguchi, Jin'

_publ_section_title Poly[tris{\m~2~-4-[4-(dimethylamino)phenyldiazenyl]benzenesulfonato}tridioxanetrisodium(I)]
_journal_coeditor_code IS2280
_journal_issue 4
_journal_name_full 'Acta Crystallographica Section E'
_journal_page_first m586
_journal_page_last m587
_journal_paper_doi 10.1107/S1600536808008015
_journal_volume 64
_journal_year 2008
_chemical_formula_iupac '[Na3 (C14 H14 N3 O3 S)3 (C4 H8 O2)3]'
_chemical_formula_sum 'C18 H22 N3 Na O5 S'
_chemical_formula_weight 415.45
_chemical_name_systematic
;
Poly[tris{\m~2~-4-[4-
(dimethylamino)phenyldiazenyl]benzenesulfonato}tridioxanetrisodium(I)]
;
_space_group_IT_number 19
_symmetry_cell_setting orthorhombic
_symmetry_space_group_name_Hall 'P 2ac 2ab'
_symmetry_space_group_name_H-M 'P 21 21 21'
_cell_angle_alpha 90.0000
_cell_angle_beta 90.0000
_cell_angle_gamma 90.0000
_cell_formula_units_Z 12
_cell_length_a 8.4471(6)
_cell_length_b 15.5153(10)
_cell_length_c 44.488(3)
_cell_measurement_reflns_used 37788
_cell_measurement_temperature 93.0(10)
_cell_measurement_theta_max 69.5
_cell_measurement_theta_min 3.0
_cell_volume 5830.6(7)
_computing_cell_refinement 'PROCESS-AUTO (Rigaku, 1998)'
_computing_data_collection 'PROCESS-AUTO (Rigaku, 1998)'
_computing_data_reduction
;
CrystalStructure (Rigaku/MSC & Rigaku, 2006)
;
_computing_molecular_graphics 'ORTEPIII (Burnett & Johnson, 1996)'
_computing_publication_material 'CrystalStructure (Rigaku/MSC & Rigaku, 2006)'
_computing_structure_refinement 'SHELXL97 (Sheldrick, 2008)'
_computing_structure_solution 'SIR2004 (Burla <i>et al.</i>,  2005)'
_diffrn_detector_area_resol_mean 10.00
_diffrn_measured_fraction_theta_full 0.987
_diffrn_measured_fraction_theta_max 0.987
_diffrn_measurement_device_type 'Rigaku R-AXIS RAPID'
_diffrn_measurement_method \w
_diffrn_radiation_type 'Cu K\a'
_diffrn_radiation_wavelength 1.54187
_diffrn_reflns_av_R_equivalents 0.088
_diffrn_reflns_limit_h_max 9
_diffrn_reflns_limit_h_min -9
_diffrn_reflns_limit_k_max 18
_diffrn_reflns_limit_k_min -18
_diffrn_reflns_limit_l_max 52
_diffrn_reflns_limit_l_min -53
_diffrn_reflns_number 47815
_diffrn_reflns_theta_full 68.24
_diffrn_reflns_theta_max 68.24
_exptl_absorpt_coefficient_mu 2.013
_exptl_absorpt_correction_T_max 0.869
_exptl_absorpt_correction_T_min 0.468
_exptl_absorpt_correction_type multi-scan
_exptl_absorpt_process_details '(Higashi, 1995)'
_exptl_crystal_colour orange
_exptl_crystal_density_diffrn 1.420
_exptl_crystal_density_method 'not measured'
_exptl_crystal_description needle
_exptl_crystal_F_000 2616.00
_exptl_crystal_size_max 0.45
_exptl_crystal_size_mid 0.08
_exptl_crystal_size_min 0.07
_refine_diff_density_max 0.36
_refine_diff_density_min -0.43
_refine_ls_abs_structure_details 'Flack (1983), 4457 Friedel pairs'
_refine_ls_abs_structure_Flack 0.006(14)
_refine_ls_extinction_method none
_refine_ls_goodness_of_fit_ref 0.806
_refine_ls_hydrogen_treatment constr
_refine_ls_number_parameters 764
_refine_ls_number_reflns 10385
_refine_ls_number_restraints 0
_refine_ls_R_factor_gt 0.0448
_refine_ls_shift/su_max 0.0010
_refine_ls_structure_factor_coef Fsqd
_refine_ls_weighting_details 'w = 1/[\s^2^(Fo^2^)+(0.0379P)^2^] where P=(Fo^2^+2Fc^2^)/3'
_refine_ls_weighting_scheme calc
_refine_ls_wR_factor_ref 0.0853
_reflns_number_gt 6459
_reflns_number_total 10385
_reflns_threshold_expression F^2^>2\s(F^2^)
_cod_data_source_file is2280.cif
_cod_data_source_block I
_cod_database_code 2217951
_cod_database_fobs_code 2217951

loop_
_symmetry_equiv_pos_site_id
_symmetry_equiv_pos_as_xyz
1 +x,+y,+z
2 1/2+x,1/2-y,-z
3 -x,1/2+y,1/2-z
4 1/2-x,-y,1/2+z

loop_
_atom_site_type_symbol
_atom_site_label
_atom_site_fract_x
_atom_site_fract_y
_atom_site_fract_z
_atom_site_U_iso_or_equiv
_atom_site_adp_type
_atom_site_calc_flag
_atom_site_refinement_flags
_atom_site_occupancy
S S1 -0.22723(12) 0.51838(6) 0.500329(18) 0.0235(2) Uani d . 1.00
S S2 0.24529(12) 0.33481(6) 0.444409(17) 0.0228(2) Uani d . 1.00
S S3 -0.23478(12) 0.15835(6) 0.469265(17) 0.0207(2) Uani d . 1.00
Na Na1 0.14117(17) 0.50896(9) 0.48393(3) 0.0364(4) Uani d . 1.00
Na Na2 -0.05298(15) 0.30286(8) 0.49922(3) 0.0222(3) Uani d . 1.00
Na Na3 0.06100(16) 0.11580(8) 0.52800(3) 0.0247(3) Uani d . 1.00
O O1 -0.1035(2) 0.57736(15) 0.49049(5) 0.0289(6) Uani d . 1.00
O O2 -0.1910(2) 0.42862(14) 0.49340(5) 0.0263(6) Uani d . 1.00
O O3 -0.3846(2) 0.54162(14) 0.48945(5) 0.0272(6) Uani d . 1.00
O O4 0.3013(2) 0.42185(14) 0.45153(5) 0.0288(6) Uani d . 1.00
O O5 0.0808(2) 0.32228(16) 0.45286(5) 0.0307(6) Uani d . 1.00
O O6 0.3528(3) 0.26919(14) 0.45582(4) 0.0284(6) Uani d . 1.00
O O7 -0.2901(2) 0.24718(13) 0.47370(4) 0.0219(6) Uani d . 1.00
O O8 -0.0744(2) 0.14658(14) 0.48053(4) 0.0212(5) Uani d . 1.00
O O9 -0.3498(2) 0.09663(14) 0.48117(4) 0.0229(6) Uani d . 1.00
O O10 0.2588(3) 0.61217(16) 0.51733(5) 0.0493(8) Uani d . 1.00
O O11 0.3014(3) 0.7091(2) 0.57093(7) 0.0600(9) Uani d . 1.00
O O12 0.1835(3) 0.60985(16) 0.44754(6) 0.0412(7) Uani d . 1.00
O O13 0.2640(3) 0.69209(16) 0.39299(5) 0.0384(7) Uani d . 1.00
O O14 0.1498(2) 0.07239(16) 0.57779(5) 0.0301(6) Uani d . 1.00
O O15 0.3011(3) 0.03688(16) 0.63339(5) 0.0354(7) Uani d . 1.00
N N1 -0.2081(3) 0.54629(18) 0.63447(6) 0.0288(8) Uani d . 1.00
N N2 -0.2712(3) 0.48628(18) 0.64929(6) 0.0284(7) Uani d . 1.00
N N3 -0.2357(4) 0.4979(2) 0.77516(6) 0.0410(9) Uani d . 1.00
N N4 0.2901(4) 0.2991(2) 0.30969(7) 0.0450(10) Uani d . 1.00
N N5 0.2201(4) 0.3531(2) 0.29585(8) 0.0466(10) Uani d . 1.00
N N6 0.2814(4) 0.3307(2) 0.16975(6) 0.0425(9) Uani d . 1.00
N N7 -0.2721(4) 0.12369(19) 0.33631(6) 0.0310(8) Uani d . 1.00
N N8 -0.1971(3) 0.18020(19) 0.32210(6) 0.0335(9) Uani d . 1.00
N N9 -0.2472(4) 0.1789(2) 0.19640(6) 0.0397(9) Uani d . 1.00
C C1 -0.2283(4) 0.5248(2) 0.54014(7) 0.0235(9) Uani d . 1.00
C C2 -0.1781(4) 0.5994(2) 0.55415(8) 0.0356(11) Uani d . 1.00
C C3 -0.1741(4) 0.6044(2) 0.58525(7) 0.0401(11) Uani d . 1.00
C C4 -0.2232(4) 0.5361(2) 0.60262(7) 0.0248(9) Uani d . 1.00
C C5 -0.2779(4) 0.4619(2) 0.58864(7) 0.0266(9) Uani d . 1.00
C C6 -0.2802(4) 0.4555(2) 0.55754(7) 0.0263(9) Uani d . 1.00
C C7 -0.2540(5) 0.4925(2) 0.68062(7) 0.0283(9) Uani d . 1.00
C C8 -0.1563(4) 0.5506(2) 0.69568(8) 0.0312(10) Uani d . 1.00
C C9 -0.1486(4) 0.5526(2) 0.72657(8) 0.0363(11) Uani d . 1.00
C C10 -0.2412(5) 0.4964(2) 0.74404(7) 0.0316(10) Uani d . 1.00
C C11 -0.3357(4) 0.4355(2) 0.72890(8) 0.0366(11) Uani d . 1.00
C C12 -0.3399(4) 0.4343(2) 0.69779(8) 0.0355(10) Uani d . 1.00
C C13 -0.1415(4) 0.5631(2) 0.79053(7) 0.0426(11) Uani d . 1.00
C C14 -0.3432(4) 0.4472(2) 0.79285(8) 0.0433(11) Uani d . 1.00
C C15 0.2514(4) 0.3268(2) 0.40466(7) 0.0228(8) Uani d . 1.00
C C16 0.3362(4) 0.2605(2) 0.39107(8) 0.0340(10) Uani d . 1.00
C C17 0.3430(4) 0.2538(2) 0.36013(8) 0.0376(11) Uani d . 1.00
C C18 0.2644(5) 0.3132(2) 0.34274(8) 0.0398(11) Uani d . 1.00
C C19 0.1751(4) 0.3783(2) 0.35570(8) 0.0387(11) Uani d . 1.00
C C20 0.1685(4) 0.3847(2) 0.38701(8) 0.0317(10) Uani d . 1.00
C C21 0.2468(6) 0.3415(2) 0.26331(8) 0.0429(12) Uani d . 1.00
C C22 0.3391(4) 0.2776(2) 0.24986(8) 0.0416(12) Uani d . 1.00
C C23 0.3525(5) 0.2738(2) 0.21889(8) 0.0404(11) Uani d . 1.00
C C24 0.2711(5) 0.3328(2) 0.20068(8) 0.0356(10) Uani d . 1.00
C C25 0.1777(4) 0.3962(2) 0.21499(8) 0.0402(12) Uani d . 1.00
C C26 0.1683(5) 0.3989(2) 0.24557(9) 0.0473(12) Uani d . 1.00
C C27 0.3730(5) 0.2643(2) 0.15458(8) 0.0536(13) Uani d . 1.00
C C28 0.2072(6) 0.3977(2) 0.15193(8) 0.0797(18) Uani d . 1.00
C C29 -0.2317(4) 0.14013(19) 0.42995(7) 0.0183(8) Uani d . 1.00
C C30 -0.3588(4) 0.0990(2) 0.41650(7) 0.0233(9) Uani d . 1.00
C C31 -0.3643(4) 0.0927(2) 0.38564(7) 0.0282(9) Uani d . 1.00
C C32 -0.2470(4) 0.1300(2) 0.36811(7) 0.0237(9) Uani d . 1.00
C C33 -0.1157(4) 0.1677(2) 0.38175(7) 0.0276(9) Uani d . 1.00
C C34 -0.1070(4) 0.1729(2) 0.41273(7) 0.0227(9) Uani d . 1.00
C C35 -0.2204(4) 0.1761(2) 0.29030(7) 0.0283(10) Uani d . 1.00
C C36 -0.3160(4) 0.1176(2) 0.27532(8) 0.0379(11) Uani d . 1.00
C C37 -0.3253(4) 0.1181(2) 0.24433(8) 0.0389(11) Uani d . 1.00
C C38 -0.2368(5) 0.1778(2) 0.22709(8) 0.0332(10) Uani d . 1.00
C C39 -0.1413(4) 0.2362(2) 0.24270(8) 0.0339(11) Uani d . 1.00
C C40 -0.1333(4) 0.2352(2) 0.27349(8) 0.0348(10) Uani d . 1.00
C C41 -0.3149(5) 0.1046(2) 0.18092(7) 0.0518(14) Uani d . 1.00
C C42 -0.1464(4) 0.2364(2) 0.17905(7) 0.0426(11) Uani d . 1.00
C C43 0.2370(6) 0.7041(2) 0.51826(10) 0.0663(15) Uani d . 1.00
C C44 0.1934(5) 0.7348(2) 0.54849(13) 0.0758(17) Uani d . 1.00
C C45 0.3257(5) 0.6181(2) 0.57015(9) 0.0543(14) Uani d . 1.00
C C46 0.3743(4) 0.5895(2) 0.53932(8) 0.0389(11) Uani d . 1.00
C C47 0.3421(5) 0.6270(3) 0.44005(10) 0.0586(14) Uani d . 1.00
C C48 0.3665(4) 0.6332(3) 0.40808(9) 0.0591(14) Uani d . 1.00
C C49 0.1042(5) 0.6743(3) 0.40154(9) 0.0645(15) Uani d . 1.00
C C50 0.0770(5) 0.6692(2) 0.43346(9) 0.0561(13) Uani d . 1.00
C C51 0.2248(4) 0.1395(2) 0.59486(7) 0.0299(9) Uani d . 1.00
C C52 0.2227(4) 0.1169(2) 0.62798(7) 0.0374(10) Uani d . 1.00
C C53 0.2281(4) -0.0283(2) 0.61608(7) 0.0345(10) Uani d . 1.00
C C54 0.2307(4) -0.0064(2) 0.58293(7) 0.0316(10) Uani d . 1.00
H H2 -0.1460 0.6475 0.5424 0.043 Uiso c R 1.00
H H3 -0.1371 0.6555 0.5947 0.048 Uiso c R 1.00
H H5 -0.3142 0.4149 0.6005 0.032 Uiso c R 1.00
H H6 -0.3168 0.4043 0.5481 0.032 Uiso c R 1.00
H H8 -0.0936 0.5898 0.6844 0.037 Uiso c R 1.00
H H9 -0.0798 0.5924 0.7362 0.044 Uiso c R 1.00
H H11 -0.3967 0.3952 0.7400 0.044 Uiso c R 1.00
H H12 -0.4035 0.3925 0.6879 0.043 Uiso c R 1.00
H H13a -0.1810 0.6205 0.7853 0.051 Uiso c R 1.00
H H13b -0.0306 0.5578 0.7843 0.051 Uiso c R 1.00
H H13c -0.1496 0.5546 0.8123 0.051 Uiso c R 1.00
H H14a -0.3174 0.3860 0.7906 0.052 Uiso c R 1.00
H H14b -0.4519 0.4574 0.7860 0.052 Uiso c R 1.00
H H14c -0.3338 0.4636 0.8141 0.052 Uiso c R 1.00
H H16 0.3900 0.2195 0.4032 0.041 Uiso c R 1.00
H H17 0.4015 0.2086 0.3510 0.045 Uiso c R 1.00
H H19 0.1191 0.4181 0.3434 0.046 Uiso c R 1.00
H H20 0.1071 0.4287 0.3962 0.038 Uiso c R 1.00
H H22 0.3928 0.2366 0.2620 0.050 Uiso c R 1.00
H H23 0.4173 0.2309 0.2099 0.048 Uiso c R 1.00
H H25 0.1213 0.4370 0.2033 0.048 Uiso c R 1.00
H H26 0.1049 0.4421 0.2548 0.057 Uiso c R 1.00
H H27a 0.4857 0.2726 0.1588 0.064 Uiso c R 1.00
H H27b 0.3551 0.2680 0.1329 0.064 Uiso c R 1.00
H H27c 0.3397 0.2074 0.1618 0.064 Uiso c R 1.00
H H28a 0.2426 0.3930 0.1310 0.096 Uiso c R 1.00
H H28b 0.2370 0.4543 0.1599 0.096 Uiso c R 1.00
H H28c 0.0920 0.3912 0.1528 0.096 Uiso c R 1.00
H H30 -0.4413 0.0753 0.4284 0.028 Uiso c R 1.00
H H31 -0.4490 0.0626 0.3763 0.034 Uiso c R 1.00
H H33 -0.0320 0.1899 0.3698 0.033 Uiso c R 1.00
H H34 -0.0177 0.1984 0.4222 0.027 Uiso c R 1.00
H H36 -0.3757 0.0768 0.2865 0.045 Uiso c R 1.00
H H37 -0.3920 0.0777 0.2344 0.047 Uiso c R 1.00
H H39 -0.0810 0.2773 0.2318 0.041 Uiso c R 1.00
H H40 -0.0672 0.2754 0.2835 0.042 Uiso c R 1.00
H H41a -0.2576 0.0524 0.1868 0.062 Uiso c R 1.00
H H41b -0.3059 0.1128 0.1592 0.062 Uiso c R 1.00
H H41c -0.4268 0.0988 0.1864 0.062 Uiso c R 1.00
H H42a -0.1809 0.2365 0.1580 0.051 Uiso c R 1.00
H H42b -0.0365 0.2166 0.1802 0.051 Uiso c R 1.00
H H42c -0.1540 0.2949 0.1872 0.051 Uiso c R 1.00
H H43a 0.1528 0.7205 0.5039 0.080 Uiso c R 1.00
H H43b 0.3361 0.7328 0.5119 0.080 Uiso c R 1.00
H H44a 0.1873 0.7985 0.5482 0.091 Uiso c R 1.00
H H44b 0.0871 0.7124 0.5536 0.091 Uiso c R 1.00
H H45a 0.2267 0.5883 0.5760 0.065 Uiso c R 1.00
H H45b 0.4089 0.6021 0.5848 0.065 Uiso c R 1.00
H H46a 0.4767 0.6166 0.5341 0.047 Uiso c R 1.00
H H46b 0.3893 0.5262 0.5393 0.047 Uiso c R 1.00
H H47a 0.4100 0.5806 0.4482 0.070 Uiso c R 1.00
H H47b 0.3749 0.6818 0.4496 0.070 Uiso c R 1.00
H H48a 0.4774 0.6508 0.4044 0.071 Uiso c R 1.00
H H48b 0.3519 0.5753 0.3992 0.071 Uiso c R 1.00
H H49a 0.0718 0.6190 0.3923 0.077 Uiso c R 1.00
H H49b 0.0352 0.7199 0.3931 0.077 Uiso c R 1.00
H H50a 0.0909 0.7270 0.4425 0.067 Uiso c R 1.00
H H50b -0.0334 0.6506 0.4372 0.067 Uiso c R 1.00
H H51a 0.1684 0.1947 0.5916 0.036 Uiso c R 1.00
H H51b 0.3356 0.1468 0.5880 0.036 Uiso c R 1.00
H H52a 0.2757 0.1631 0.6395 0.045 Uiso c R 1.00
H H52b 0.1117 0.1129 0.6350 0.045 Uiso c R 1.00
H H53a 0.1171 -0.0356 0.6228 0.041 Uiso c R 1.00
H H53b 0.2840 -0.0836 0.6194 0.041 Uiso c R 1.00
H H54a 0.3417 -0.0013 0.5760 0.038 Uiso c R 1.00
H H54b 0.1793 -0.0532 0.5714 0.038 Uiso c R 1.00

loop_
_atom_site_aniso_label
_atom_site_aniso_U_11
_atom_site_aniso_U_22
_atom_site_aniso_U_33
_atom_site_aniso_U_12
_atom_site_aniso_U_13
_atom_site_aniso_U_23
S1 0.0279(6) 0.0264(5) 0.0162(4) 0.0019(5) -0.0006(4) 0.0012(3)
S2 0.0255(6) 0.0286(5) 0.0142(4) -0.0006(5) 0.0006(4) 0.0010(3)
S3 0.0248(6) 0.0238(5) 0.0136(4) 0.0007(5) 0.0003(4) -0.0008(3)
Na1 0.0469(10) 0.0338(8) 0.0285(7) 0.0075(8) 0.0062(7) 0.0099(6)
Na2 0.0234(8) 0.0246(7) 0.0187(6) -0.0009(6) 0.0017(6) 0.0002(6)
Na3 0.0260(9) 0.0277(8) 0.0206(7) 0.0023(7) 0.0003(6) 0.0011(6)
O1 0.0337(16) 0.0338(15) 0.0193(13) -0.0084(13) 0.0039(12) 0.0015(11)
O2 0.0323(16) 0.0229(13) 0.0239(13) 0.0056(12) -0.0026(11) -0.0033(10)
O3 0.0312(16) 0.0347(15) 0.0157(12) 0.0060(13) -0.0040(11) -0.0007(11)
O4 0.0364(18) 0.0254(14) 0.0244(13) -0.0094(13) 0.0024(12) -0.0009(10)
O5 0.0219(15) 0.0525(17) 0.0177(13) -0.0041(14) 0.0037(11) -0.0025(12)
O6 0.0396(18) 0.0292(14) 0.0165(13) 0.0084(14) -0.0028(12) 0.0020(10)
O7 0.0292(16) 0.0179(12) 0.0186(12) 0.0030(12) -0.0033(11) -0.0025(9)
O8 0.0185(14) 0.0325(15) 0.0126(12) 0.0041(12) -0.0056(10) 0.0034(10)
O9 0.0253(15) 0.0228(14) 0.0205(13) -0.0031(12) 0.0044(11) 0.0021(10)
O10 0.065(2) 0.0376(17) 0.0452(17) 0.0097(18) -0.0302(17) -0.0086(13)
O11 0.057(2) 0.058(2) 0.065(2) -0.0100(19) 0.0032(19) -0.0125(17)
O12 0.0334(19) 0.0430(18) 0.0471(17) 0.0066(15) 0.0023(14) 0.0237(14)
O13 0.0374(19) 0.0487(17) 0.0292(13) 0.0134(17) 0.0061(15) 0.0104(12)
O14 0.0334(17) 0.0327(15) 0.0244(14) 0.0021(14) -0.0016(12) 0.0030(12)
O15 0.046(2) 0.0380(16) 0.0221(13) -0.0015(14) -0.0059(13) 0.0031(12)
N1 0.034(2) 0.0276(19) 0.0251(17) 0.0020(16) -0.0024(15) -0.0023(14)
N2 0.027(2) 0.0351(19) 0.0231(16) 0.0001(18) 0.0032(15) 0.0032(14)
N3 0.044(2) 0.057(2) 0.0221(17) -0.008(2) 0.0027(19) -0.0071(16)
N4 0.040(2) 0.043(2) 0.053(2) -0.009(2) -0.014(2) 0.0018(17)
N5 0.042(2) 0.039(2) 0.059(2) -0.009(2) -0.016(2) 0.0077(18)
N6 0.071(2) 0.042(2) 0.0152(16) 0.001(2) 0.0008(18) 0.0008(15)
N7 0.035(2) 0.035(2) 0.0238(17) 0.0062(18) 0.0048(17) 0.0006(14)
N8 0.039(2) 0.035(2) 0.0261(18) 0.0051(18) 0.0060(16) -0.0020(15)
N9 0.057(2) 0.048(2) 0.0141(15) -0.015(2) -0.0007(19) -0.0021(14)
C1 0.026(2) 0.021(2) 0.0233(19) 0.003(2) -0.0032(18) -0.0017(15)
C2 0.059(3) 0.024(2) 0.024(2) -0.015(2) -0.003(2) 0.0063(17)
C3 0.066(3) 0.032(2) 0.022(2) -0.011(2) -0.003(2) -0.0080(17)
C4 0.027(2) 0.030(2) 0.0169(19) 0.002(2) -0.0005(18) -0.0023(15)
C5 0.029(2) 0.031(2) 0.0201(18) -0.004(2) 0.0019(18) 0.0031(15)
C6 0.029(2) 0.028(2) 0.0224(19) -0.0053(19) 0.0001(18) -0.0075(16)
C7 0.033(2) 0.034(2) 0.0183(18) -0.007(2) 0.002(2) -0.0071(16)
C8 0.037(2) 0.031(2) 0.025(2) -0.004(2) -0.0013(19) 0.0040(17)
C9 0.045(3) 0.036(2) 0.028(2) -0.009(2) -0.002(2) -0.0088(18)
C10 0.033(2) 0.040(2) 0.022(2) 0.006(2) -0.004(2) -0.0013(17)
C11 0.038(2) 0.048(2) 0.023(2) -0.006(2) 0.004(2) 0.0031(19)
C12 0.039(2) 0.046(2) 0.021(2) -0.005(2) -0.0018(19) -0.0050(19)
C13 0.053(3) 0.052(2) 0.022(2) -0.003(2) -0.002(2) -0.004(2)
C14 0.053(3) 0.054(2) 0.023(2) 0.004(2) -0.004(2) 0.004(2)
C15 0.025(2) 0.027(2) 0.0160(17) -0.007(2) 0.0012(18) -0.0028(15)
C16 0.038(2) 0.042(2) 0.022(2) -0.013(2) -0.0032(19) -0.0002(19)
C17 0.041(2) 0.046(2) 0.026(2) 0.000(2) 0.006(2) -0.005(2)
C18 0.039(3) 0.058(3) 0.022(2) -0.025(2) 0.008(2) -0.009(2)
C19 0.035(2) 0.052(2) 0.029(2) -0.011(2) -0.014(2) 0.017(2)
C20 0.026(2) 0.041(2) 0.028(2) -0.001(2) -0.0018(18) 0.0055(19)
C21 0.054(3) 0.052(3) 0.023(2) -0.023(3) 0.010(2) -0.007(2)
C22 0.052(3) 0.049(2) 0.023(2) -0.020(2) -0.011(2) 0.014(2)
C23 0.051(3) 0.043(2) 0.027(2) -0.008(2) 0.003(2) -0.0016(19)
C24 0.049(3) 0.036(2) 0.0219(19) -0.012(2) -0.003(2) 0.0025(18)
C25 0.061(3) 0.035(2) 0.025(2) -0.005(2) 0.001(2) 0.0016(18)
C26 0.066(3) 0.044(2) 0.032(2) -0.009(2) 0.003(2) -0.009(2)
C27 0.071(3) 0.058(3) 0.031(2) -0.014(2) 0.006(2) -0.013(2)
C28 0.163(5) 0.053(3) 0.022(2) 0.017(3) 0.004(3) 0.004(2)
C29 0.024(2) 0.0144(18) 0.0169(17) 0.0065(19) -0.0037(18) 0.0019(13)
C30 0.026(2) 0.026(2) 0.0177(19) 0.0006(19) 0.0035(17) -0.0031(16)
C31 0.025(2) 0.031(2) 0.028(2) -0.004(2) -0.0062(18) -0.0024(18)
C32 0.029(2) 0.026(2) 0.0162(18) 0.005(2) -0.0052(19) -0.0006(15)
C33 0.025(2) 0.036(2) 0.022(2) 0.003(2) 0.0105(17) 0.0057(17)
C34 0.028(2) 0.025(2) 0.0153(18) 0.0039(19) -0.0012(16) -0.0027(16)
C35 0.033(2) 0.040(2) 0.0120(18) 0.005(2) 0.0011(18) -0.0019(17)
C36 0.052(3) 0.038(2) 0.024(2) 0.003(2) 0.003(2) 0.0045(19)
C37 0.056(3) 0.039(2) 0.022(2) -0.001(2) -0.003(2) -0.0018(19)
C38 0.041(2) 0.040(2) 0.0192(19) 0.007(2) -0.001(2) -0.0003(17)
C39 0.041(3) 0.045(2) 0.016(2) 0.003(2) 0.0072(19) 0.0069(18)
C40 0.035(2) 0.043(2) 0.027(2) 0.000(2) -0.005(2) -0.0036(19)
C41 0.084(4) 0.057(3) 0.014(2) -0.002(2) -0.002(2) 0.000(2)
C42 0.052(3) 0.057(2) 0.019(2) 0.002(2) 0.000(2) 0.001(2)
C43 0.078(4) 0.028(2) 0.092(3) 0.000(3) -0.037(3) -0.009(2)
C44 0.039(3) 0.049(3) 0.140(5) 0.001(2) -0.012(3) -0.056(3)
C45 0.066(3) 0.047(3) 0.050(2) -0.018(2) 0.019(2) -0.014(2)
C46 0.041(3) 0.033(2) 0.043(2) 0.002(2) -0.008(2) -0.004(2)
C47 0.032(3) 0.079(3) 0.065(3) 0.001(2) 0.001(2) 0.039(2)
C48 0.038(3) 0.096(4) 0.043(2) 0.022(3) 0.011(2) 0.003(2)
C49 0.044(3) 0.117(4) 0.033(2) 0.046(3) 0.005(2) 0.010(2)
C50 0.052(3) 0.061(3) 0.055(3) 0.009(2) -0.002(2) 0.025(2)
C51 0.036(2) 0.027(2) 0.0266(19) -0.004(2) 0.0048(19) 0.0032(15)
C52 0.051(3) 0.038(2) 0.0231(19) -0.005(2) -0.004(2) 0.0004(17)
C53 0.048(3) 0.027(2) 0.029(2) 0.004(2) 0.003(2) 0.0061(17)
C54 0.042(2) 0.031(2) 0.0223(19) -0.005(2) -0.001(2) -0.0013(16)

loop_
_atom_type_symbol
_atom_type_description
_atom_type_scat_dispersion_real
_atom_type_scat_dispersion_imag
_atom_type_scat_source
C C 0.018 0.009
;
International Tables for Crystallography
(1992, Vol. C, Tables 4.2.6.8 and 6.1.1.4)
;
H H 0.000 0.000
;
International Tables for Crystallography
(1992, Vol. C, Table 6.1.1.4)
;
N N 0.031 0.018
;
International Tables for Crystallography
(1992, Vol. C, Tables 4.2.6.8 and 6.1.1.4)
;
O O 0.049 0.032
;
International Tables for Crystallography
(1992, Vol. C, Tables 4.2.6.8 and 6.1.1.4)
;
S S 0.333 0.557
;
International Tables for Crystallography
(1992, Vol. C, Tables 4.2.6.8 and 6.1.1.4)
;
Na Na 0.135 0.124
;
International Tables for Crystallography
(1992, Vol. C, Tables 4.2.6.8 and 6.1.1.4)
;

loop_
_geom_angle_atom_site_label_1
_geom_angle_atom_site_label_2
_geom_angle_atom_site_label_3
_geom_angle_site_symmetry_1
_geom_angle_site_symmetry_3
_geom_angle
_geom_angle_publ_flag
O1 S1 O2 . . 112.68(14) ?
O1 S1 O3 . . 113.50(13) ?
O1 S1 C1 . . 105.59(15) ?
O2 S1 O3 . . 110.90(13) ?
O2 S1 C1 . . 105.39(14) ?
O3 S1 C1 . . 108.21(15) ?
O4 S2 O5 . . 112.08(14) ?
O4 S2 O6 . . 111.58(13) ?
O4 S2 C15 . . 105.72(15) ?
O5 S2 O6 . . 114.39(14) ?
O5 S2 C15 . . 106.05(16) ?
O6 S2 C15 . . 106.29(14) ?
O7 S3 O8 . . 111.56(13) ?
O7 S3 O9 . . 110.74(13) ?
O7 S3 C29 . . 106.68(13) ?
O8 S3 O9 . . 114.29(12) ?
O8 S3 C29 . . 107.83(15) ?
O9 S3 C29 . . 105.22(14) ?
O1 Na1 O4 . . 146.03(9) ?
O1 Na1 O9 . 2_556 105.83(9) ?
O1 Na1 O10 . . 89.19(10) ?
O1 Na1 O12 . . 85.18(9) ?
O4 Na1 O9 . 2_556 89.17(8) ?
O4 Na1 O10 . . 121.03(10) ?
O4 Na1 O12 . . 82.61(9) ?
O9 Na1 O10 2_556 . 92.55(9) ?
O9 Na1 O12 2_556 . 168.76(11) ?
O10 Na1 O12 . . 85.21(9) ?
O2 Na2 O5 . . 92.07(9) ?
O2 Na2 O6 . 2_456 108.62(9) ?
O2 Na2 O7 . . 80.35(8) ?
O2 Na2 O7 . 2_556 136.91(8) ?
O2 Na2 O8 . . 137.09(9) ?
O2 Na2 O9 . 2_556 81.71(8) ?
O5 Na2 O6 . 2_456 158.78(9) ?
O5 Na2 O7 . . 91.80(8) ?
O5 Na2 O7 . 2_556 91.91(8) ?
O5 Na2 O8 . . 82.64(8) ?
O5 Na2 O9 . 2_556 84.04(8) ?
O6 Na2 O7 2_456 . 87.23(8) ?
O6 Na2 O7 2_456 2_556 76.37(8) ?
O6 Na2 O8 2_456 . 78.98(7) ?
O6 Na2 O9 2_456 2_556 103.11(8) ?
O7 Na2 O7 . 2_556 142.34(8) ?
O7 Na2 O8 . . 57.44(7) ?
O7 Na2 O9 . 2_556 161.42(8) ?
O7 Na2 O8 2_556 . 85.95(7) ?
O7 Na2 O9 2_556 2_556 56.11(7) ?
O8 Na2 O9 . 2_556 139.17(8) ?
O2 Na3 O3 2_556 2_556 57.24(7) ?
O2 Na3 O4 2_556 2_456 149.46(9) ?
O2 Na3 O6 2_556 2_456 153.40(9) ?
O2 Na3 O7 2_556 2_556 77.92(8) ?
O2 Na3 O8 2_556 . 96.97(8) ?
O2 Na3 O14 2_556 . 90.72(8) ?
O3 Na3 O4 2_556 2_456 92.59(8) ?
O3 Na3 O6 2_556 2_456 147.51(9) ?
O3 Na3 O7 2_556 2_556 135.08(8) ?
O3 Na3 O8 2_556 . 90.47(8) ?
O3 Na3 O14 2_556 . 87.56(8) ?
O4 Na3 O6 2_456 2_456 57.02(7) ?
O4 Na3 O7 2_456 2_556 132.32(8) ?
O4 Na3 O8 2_456 . 87.07(8) ?
O4 Na3 O14 2_456 . 82.62(8) ?
O6 Na3 O7 2_456 2_556 76.29(8) ?
O6 Na3 O8 2_456 . 77.86(7) ?
O6 Na3 O14 2_456 . 98.40(8) ?
O7 Na3 O8 2_556 . 92.49(7) ?
O7 Na3 O14 2_556 . 96.26(8) ?
O8 Na3 O14 . . 169.39(9) ?
S1 O1 Na1 . . 112.71(13) ?
S1 O2 Na2 . . 153.80(14) ?
S1 O2 Na3 . 2_456 100.05(11) ?
Na2 O2 Na3 . 2_456 104.16(9) ?
S1 O3 Na3 . 2_456 91.59(10) ?
S2 O4 Na1 . . 117.91(12) ?
S2 O4 Na3 . 2_556 98.61(11) ?
Na1 O4 Na3 . 2_556 114.66(9) ?
S2 O5 Na2 . . 134.29(14) ?
S2 O6 Na2 . 2_556 144.54(12) ?
S2 O6 Na3 . 2_556 92.21(11) ?
Na2 O6 Na3 2_556 2_556 82.33(7) ?
S3 O7 Na2 . . 97.62(11) ?
S3 O7 Na2 . 2_456 93.03(10) ?
S3 O7 Na3 . 2_456 164.82(13) ?
Na2 O7 Na2 . 2_456 125.25(8) ?
Na2 O7 Na3 . 2_456 97.27(8) ?
Na2 O7 Na3 2_456 2_456 80.73(7) ?
S3 O8 Na2 . . 93.35(11) ?
S3 O8 Na3 . . 139.09(12) ?
Na2 O8 Na3 . . 82.65(7) ?
S3 O9 Na1 . 2_456 138.22(14) ?
S3 O9 Na2 . 2_456 100.11(11) ?
Na1 O9 Na2 2_456 2_456 101.03(8) ?
Na1 O10 C43 . . 128.8(2) ?
Na1 O10 C46 . . 122.9(2) ?
C43 O10 C46 . . 108.2(2) ?
C44 O11 C45 . . 110.8(3) ?
Na1 O12 C47 . . 116.6(2) ?
Na1 O12 C50 . . 130.8(2) ?
C47 O12 C50 . . 111.9(3) ?
C48 O13 C49 . . 108.9(2) ?
Na3 O14 C51 . . 114.61(18) ?
Na3 O14 C54 . . 122.24(18) ?
C51 O14 C54 . . 109.1(2) ?
C52 O15 C53 . . 109.2(2) ?
N2 N1 C4 . . 113.5(2) n
N1 N2 C7 . . 115.2(2) n
C10 N3 C13 . . 119.9(3) ?
C10 N3 C14 . . 121.2(3) ?
C13 N3 C14 . . 117.9(2) ?
N5 N4 C18 . . 109.3(3) n
N4 N5 C21 . . 110.1(3) n
C24 N6 C27 . . 120.9(3) ?
C24 N6 C28 . . 120.1(3) ?
C27 N6 C28 . . 119.0(2) ?
N8 N7 C32 . . 112.0(2) n
N7 N8 C35 . . 113.5(2) n
C38 N9 C41 . . 119.0(3) ?
C38 N9 C42 . . 120.0(3) ?
C41 N9 C42 . . 117.6(2) ?
S1 C1 C2 . . 119.7(2) ?
S1 C1 C6 . . 120.9(2) ?
C2 C1 C6 . . 119.4(2) ?
C1 C2 C3 . . 120.3(3) ?
C1 C2 H2 . . 119.8 ?
C3 C2 H2 . . 119.9 ?
C2 C3 C4 . . 120.7(3) ?
C2 C3 H3 . . 119.7 ?
C4 C3 H3 . . 119.6 ?
N1 C4 C3 . . 116.4(2) ?
N1 C4 C5 . . 124.4(2) ?
C3 C4 C5 . . 119.2(2) ?
C4 C5 C6 . . 120.7(3) ?
C4 C5 H5 . . 119.7 ?
C6 C5 H5 . . 119.7 ?
C1 C6 C5 . . 119.7(3) ?
C1 C6 H6 . . 120.2 ?
C5 C6 H6 . . 120.2 ?
N2 C7 C8 . . 125.6(3) ?
N2 C7 C12 . . 116.6(3) ?
C8 C7 C12 . . 117.8(3) ?
C7 C8 C9 . . 121.5(3) ?
C7 C8 H8 . . 119.3 ?
C9 C8 H8 . . 119.3 ?
C8 C9 C10 . . 120.8(3) ?
C8 C9 H9 . . 119.6 ?
C10 C9 H9 . . 119.6 ?
N3 C10 C9 . . 121.6(3) ?
N3 C10 C11 . . 120.5(3) ?
C9 C10 C11 . . 117.8(3) ?
C10 C11 C12 . . 120.1(3) ?
C10 C11 H11 . . 119.9 ?
C12 C11 H11 . . 119.9 ?
C7 C12 C11 . . 121.9(3) ?
C7 C12 H12 . . 119.1 ?
C11 C12 H12 . . 119.1 ?
N3 C13 H13a . . 109.5 ?
N3 C13 H13b . . 109.5 ?
N3 C13 H13c . . 109.5 ?
H13a C13 H13b . . 109.5 ?
H13a C13 H13c . . 109.5 ?
H13b C13 H13c . . 109.5 ?
N3 C14 H14a . . 109.5 ?
N3 C14 H14b . . 109.5 ?
N3 C14 H14c . . 109.5 ?
H14a C14 H14b . . 109.5 ?
H14a C14 H14c . . 109.5 ?
H14b C14 H14c . . 109.5 ?
S2 C15 C16 . . 120.0(2) ?
S2 C15 C20 . . 120.4(2) ?
C16 C15 C20 . . 119.6(3) ?
C15 C16 C17 . . 120.7(3) ?
C15 C16 H16 . . 119.7 ?
C17 C16 H16 . . 119.7 ?
C16 C17 C18 . . 119.4(3) ?
C16 C17 H17 . . 120.3 ?
C18 C17 H17 . . 120.3 ?
N4 C18 C17 . . 112.6(3) ?
N4 C18 C19 . . 126.3(3) ?
C17 C18 C19 . . 121.1(3) ?
C18 C19 C20 . . 119.2(3) ?
C18 C19 H19 . . 120.4 ?
C20 C19 H19 . . 120.4 ?
C15 C20 C19 . . 120.0(3) ?
C15 C20 H20 . . 120.0 ?
C19 C20 H20 . . 120.0 ?
N5 C21 C22 . . 126.3(3) ?
N5 C21 C26 . . 114.5(3) ?
C22 C21 C26 . . 119.2(3) ?
C21 C22 C23 . . 120.2(3) ?
C21 C22 H22 . . 119.9 ?
C23 C22 H22 . . 119.9 ?
C22 C23 C24 . . 120.5(3) ?
C22 C23 H23 . . 119.8 ?
C24 C23 H23 . . 119.8 ?
N6 C24 C23 . . 122.0(3) ?
N6 C24 C25 . . 120.1(3) ?
C23 C24 C25 . . 117.9(3) ?
C24 C25 C26 . . 120.3(3) ?
C24 C25 H25 . . 119.9 ?
C26 C25 H25 . . 119.8 ?
C21 C26 C25 . . 122.0(3) ?
C21 C26 H26 . . 119.0 ?
C25 C26 H26 . . 119.0 ?
N6 C27 H27a . . 109.5 ?
N6 C27 H27b . . 109.5 ?
N6 C27 H27c . . 109.5 ?
H27a C27 H27b . . 109.5 ?
H27a C27 H27c . . 109.5 ?
H27b C27 H27c . . 109.5 ?
N6 C28 H28a . . 109.5 ?
N6 C28 H28b . . 109.5 ?
N6 C28 H28c . . 109.5 ?
H28a C28 H28b . . 109.5 ?
H28a C28 H28c . . 109.5 ?
H28b C28 H28c . . 109.5 ?
S3 C29 C30 . . 119.3(2) ?
S3 C29 C34 . . 119.6(2) ?
C30 C29 C34 . . 121.0(2) ?
C29 C30 C31 . . 119.3(3) ?
C29 C30 H30 . . 120.3 ?
C31 C30 H30 . . 120.4 ?
C30 C31 C32 . . 120.5(3) ?
C30 C31 H31 . . 119.8 ?
C32 C31 H31 . . 119.8 ?
N7 C32 C31 . . 114.9(3) ?
N7 C32 C33 . . 125.2(3) ?
C31 C32 C33 . . 119.9(2) ?
C32 C33 C34 . . 120.1(3) ?
C32 C33 H33 . . 120.0 ?
C34 C33 H33 . . 120.0 ?
C29 C34 C33 . . 119.0(3) ?
C29 C34 H34 . . 120.5 ?
C33 C34 H34 . . 120.5 ?
N8 C35 C36 . . 125.9(3) ?
N8 C35 C40 . . 115.4(3) ?
C36 C35 C40 . . 118.7(3) ?
C35 C36 C37 . . 120.7(3) ?
C35 C36 H36 . . 119.7 ?
C37 C36 H36 . . 119.6 ?
C36 C37 C38 . . 120.9(3) ?
C36 C37 H37 . . 119.6 ?
C38 C37 H37 . . 119.5 ?
N9 C38 C37 . . 121.0(3) ?
N9 C38 C39 . . 121.6(3) ?
C37 C38 C39 . . 117.4(3) ?
C38 C39 C40 . . 121.1(3) ?
C38 C39 H39 . . 119.5 ?
C40 C39 H39 . . 119.4 ?
C35 C40 C39 . . 121.2(3) ?
C35 C40 H40 . . 119.4 ?
C39 C40 H40 . . 119.4 ?
N9 C41 H41a . . 109.5 ?
N9 C41 H41b . . 109.5 ?
N9 C41 H41c . . 109.5 ?
H41a C41 H41b . . 109.5 ?
H41a C41 H41c . . 109.5 ?
H41b C41 H41c . . 109.5 ?
N9 C42 H42a . . 109.5 ?
N9 C42 H42b . . 109.5 ?
N9 C42 H42c . . 109.5 ?
H42a C42 H42b . . 109.5 ?
H42a C42 H42c . . 109.5 ?
H42b C42 H42c . . 109.5 ?
O10 C43 C44 . . 112.2(3) ?
O10 C43 H43a . . 109.2 ?
O10 C43 H43b . . 109.2 ?
C44 C43 H43a . . 109.2 ?
C44 C43 H43b . . 109.2 ?
H43a C43 H43b . . 107.9 ?
O11 C44 C43 . . 113.2(3) ?
O11 C44 H44a . . 108.9 ?
O11 C44 H44b . . 108.9 ?
C43 C44 H44a . . 108.9 ?
C43 C44 H44b . . 108.9 ?
H44a C44 H44b . . 107.7 ?
O11 C45 C46 . . 110.7(3) ?
O11 C45 H45a . . 109.5 ?
O11 C45 H45b . . 109.5 ?
C46 C45 H45a . . 109.5 ?
C46 C45 H45b . . 109.5 ?
H45a C45 H45b . . 108.1 ?
O10 C46 C45 . . 111.6(3) ?
O10 C46 H46a . . 109.3 ?
O10 C46 H46b . . 109.3 ?
C45 C46 H46a . . 109.3 ?
C45 C46 H46b . . 109.3 ?
H46a C46 H46b . . 108.0 ?
O12 C47 C48 . . 112.5(3) ?
O12 C47 H47a . . 109.1 ?
O12 C47 H47b . . 109.1 ?
C48 C47 H47a . . 109.1 ?
C48 C47 H47b . . 109.1 ?
H47a C47 H47b . . 107.8 ?
O13 C48 C47 . . 114.9(3) ?
O13 C48 H48a . . 108.6 ?
O13 C48 H48b . . 108.5 ?
C47 C48 H48a . . 108.5 ?
C47 C48 H48b . . 108.6 ?
H48a C48 H48b . . 107.5 ?
O13 C49 C50 . . 115.0(3) ?
O13 C49 H49a . . 108.5 ?
O13 C49 H49b . . 108.5 ?
C50 C49 H49a . . 108.5 ?
C50 C49 H49b . . 108.5 ?
H49a C49 H49b . . 107.5 ?
O12 C50 C49 . . 111.5(3) ?
O12 C50 H50a . . 109.3 ?
O12 C50 H50b . . 109.3 ?
C49 C50 H50a . . 109.3 ?
C49 C50 H50b . . 109.3 ?
H50a C50 H50b . . 108.0 ?
O14 C51 C52 . . 109.9(2) ?
O14 C51 H51a . . 109.7 ?
O14 C51 H51b . . 109.7 ?
C52 C51 H51a . . 109.7 ?
C52 C51 H51b . . 109.7 ?
H51a C51 H51b . . 108.2 ?
O15 C52 C51 . . 111.1(2) ?
O15 C52 H52a . . 109.4 ?
O15 C52 H52b . . 109.4 ?
C51 C52 H52a . . 109.4 ?
C51 C52 H52b . . 109.4 ?
H52a C52 H52b . . 108.0 ?
O15 C53 C54 . . 111.3(2) ?
O15 C53 H53a . . 109.4 ?
O15 C53 H53b . . 109.4 ?
C54 C53 H53a . . 109.4 ?
C54 C53 H53b . . 109.3 ?
H53a C53 H53b . . 108.0 ?
O14 C54 C53 . . 110.1(2) ?
O14 C54 H54a . . 109.6 ?
O14 C54 H54b . . 109.7 ?
C53 C54 H54a . . 109.6 ?
C53 C54 H54b . . 109.6 ?
H54a C54 H54b . . 108.2 ?

loop_
_geom_bond_atom_site_label_1
_geom_bond_atom_site_label_2
_geom_bond_site_symmetry_2
_geom_bond_distance
_geom_bond_publ_flag
S1 O1 . 1.457(2) ?
S1 O2 . 1.459(2) ?
S1 O3 . 1.460(2) ?
S1 C1 . 1.774(3) ?
S2 O4 . 1.465(2) ?
S2 O5 . 1.452(2) ?
S2 O6 . 1.456(2) ?
S2 C15 . 1.773(3) ?
S3 O7 . 1.469(2) ?
S3 O8 . 1.456(2) ?
S3 O9 . 1.464(2) ?
S3 C29 . 1.772(3) ?
Na1 O1 . 2.341(2) yes
Na1 O4 . 2.394(2) yes
Na1 O9 2_556 2.258(2) yes
Na1 O10 . 2.400(2) yes
Na1 O12 . 2.280(2) yes
Na2 O2 . 2.288(2) yes
Na2 O5 . 2.371(2) yes
Na2 O6 2_456 2.426(2) yes
Na2 O7 . 2.459(2) yes
Na2 O7 2_556 2.643(2) yes
Na2 O8 . 2.570(2) yes
Na2 O9 2_556 2.477(2) yes
Na3 O2 2_556 2.402(2) yes
Na3 O3 2_556 2.604(2) yes
Na3 O4 2_456 2.446(2) yes
Na3 O6 2_456 2.607(2) yes
Na3 O7 2_556 2.471(2) yes
Na3 O8 . 2.449(2) yes
Na3 O14 . 2.434(2) yes
O10 C43 . 1.439(4) ?
O10 C46 . 1.425(4) ?
O11 C44 . 1.410(6) ?
O11 C45 . 1.427(5) ?
O12 C47 . 1.406(5) ?
O12 C50 . 1.432(5) ?
O13 C48 . 1.426(5) ?
O13 C49 . 1.430(5) ?
O14 C51 . 1.437(4) ?
O14 C54 . 1.420(4) ?
O15 C52 . 1.428(4) ?
O15 C53 . 1.413(4) ?
N1 N2 . 1.259(4) n
N1 C4 . 1.431(4) ?
N2 C7 . 1.405(4) ?
N3 C10 . 1.385(4) ?
N3 C13 . 1.457(4) ?
N3 C14 . 1.436(4) ?
N4 N5 . 1.196(4) n
N4 C18 . 1.502(4) ?
N5 C21 . 1.476(5) ?
N6 C24 . 1.379(4) ?
N6 C27 . 1.455(5) ?
N6 C28 . 1.450(5) ?
N7 N8 . 1.253(4) n
N7 C32 . 1.434(4) ?
N8 C35 . 1.430(4) ?
N9 C38 . 1.368(4) ?
N9 C41 . 1.460(4) ?
N9 C42 . 1.455(4) ?
C1 C2 . 1.382(4) ?
C1 C6 . 1.395(4) ?
C2 C3 . 1.386(4) ?
C2 H2 . 0.950 ?
C3 C4 . 1.376(4) ?
C3 H3 . 0.950 ?
C4 C5 . 1.388(4) ?
C5 C6 . 1.387(4) ?
C5 H5 . 0.950 ?
C6 H6 . 0.950 ?
C7 C8 . 1.395(5) ?
C7 C12 . 1.387(5) ?
C8 C9 . 1.376(5) ?
C8 H8 . 0.950 ?
C9 C10 . 1.406(5) ?
C9 H9 . 0.950 ?
C10 C11 . 1.408(5) ?
C11 C12 . 1.385(5) ?
C11 H11 . 0.950 ?
C12 H12 . 0.950 ?
C13 H13a . 0.980 ?
C13 H13b . 0.980 ?
C13 H13c . 0.980 ?
C14 H14a . 0.980 ?
C14 H14b . 0.980 ?
C14 H14c . 0.980 ?
C15 C16 . 1.391(5) ?
C15 C20 . 1.383(5) ?
C16 C17 . 1.382(5) ?
C16 H16 . 0.950 ?
C17 C18 . 1.374(5) ?
C17 H17 . 0.950 ?
C18 C19 . 1.386(5) ?
C19 C20 . 1.398(5) ?
C19 H19 . 0.950 ?
C20 H20 . 0.950 ?
C21 C22 . 1.396(5) ?
C21 C26 . 1.362(5) ?
C22 C23 . 1.384(5) ?
C22 H22 . 0.950 ?
C23 C24 . 1.403(5) ?
C23 H23 . 0.950 ?
C24 C25 . 1.411(5) ?
C25 C26 . 1.363(5) ?
C25 H25 . 0.950 ?
C26 H26 . 0.950 ?
C27 H27a . 0.980 ?
C27 H27b . 0.980 ?
C27 H27c . 0.980 ?
C28 H28a . 0.980 ?
C28 H28b . 0.980 ?
C28 H28c . 0.980 ?
C29 C30 . 1.385(5) ?
C29 C34 . 1.398(4) ?
C30 C31 . 1.377(4) ?
C30 H30 . 0.950 ?
C31 C32 . 1.387(5) ?
C31 H31 . 0.950 ?
C32 C33 . 1.393(5) ?
C33 C34 . 1.383(4) ?
C33 H33 . 0.950 ?
C34 H34 . 0.950 ?
C35 C36 . 1.385(5) ?
C35 C40 . 1.393(5) ?
C36 C37 . 1.381(5) ?
C36 H36 . 0.950 ?
C37 C38 . 1.416(5) ?
C37 H37 . 0.950 ?
C38 C39 . 1.398(5) ?
C39 C40 . 1.372(5) ?
C39 H39 . 0.950 ?
C40 H40 . 0.950 ?
C41 H41a . 0.980 ?
C41 H41b . 0.980 ?
C41 H41c . 0.980 ?
C42 H42a . 0.980 ?
C42 H42b . 0.980 ?
C42 H42c . 0.980 ?
C43 C44 . 1.473(7) ?
C43 H43a . 0.990 ?
C43 H43b . 0.990 ?
C44 H44a . 0.990 ?
C44 H44b . 0.990 ?
C45 C46 . 1.499(5) ?
C45 H45a . 0.990 ?
C45 H45b . 0.990 ?
C46 H46a . 0.990 ?
C46 H46b . 0.990 ?
C47 C48 . 1.440(5) ?
C47 H47a . 0.990 ?
C47 H47b . 0.990 ?
C48 H48a . 0.990 ?
C48 H48b . 0.990 ?
C49 C50 . 1.441(5) ?
C49 H49a . 0.990 ?
C49 H49b . 0.990 ?
C50 H50a . 0.990 ?
C50 H50b . 0.990 ?
C51 C52 . 1.515(4) ?
C51 H51a . 0.990 ?
C51 H51b . 0.990 ?
C52 H52a . 0.990 ?
C52 H52b . 0.990 ?
C53 C54 . 1.514(4) ?
C53 H53a . 0.990 ?
C53 H53b . 0.990 ?
C54 H54a . 0.990 ?
C54 H54b . 0.990 ?

loop_
_geom_contact_atom_site_label_1
_geom_contact_atom_site_label_2
_geom_contact_distance
_geom_contact_site_symmetry_2
O3 H46a 2.581 1_455
O3 H47a 2.596 1_455
O11 H49b 2.769 2_566
O11 H50a 2.705 2_566
O11 H50b 2.612 2_566
O13 H3 2.567 2_566
O13 H41b 2.649 3_555
O13 H42a 2.473 3_555
O15 H13c 2.748 3_546
O15 H14c 2.615 3_546
N7 H28b 2.650 3_545
C40 H13a 2.784 4_464
C45 H28a 2.774 4_565
H2 H47b 2.678 2_466
H3 O13 2.567 2_466
H8 H27a 2.584 4_565
H8 H42c 2.786 4_465
H13a C40 2.784 4_465
H13a H40 2.671 4_465
H13c O15 2.748 3_556
H13c H52b 2.533 3_556
H14b H26 2.456 4_465
H14c O15 2.615 3_556
H19 H41a 2.742 3_555
H23 H41c 2.651 1_655
H26 H14b 2.456 4_464
H27a H8 2.584 4_564
H28a C45 2.774 4_564
H28a H45a 2.479 4_564
H28a H45b 2.424 4_564
H28b N7 2.650 3_555
H40 H13a 2.671 4_464
H41a H19 2.742 3_545
H41b O13 2.649 3_545
H41b H48b 2.687 3_545
H41c H23 2.651 1_455
H42a O13 2.473 3_545
H42a H49b 2.600 3_545
H42c H8 2.786 4_464
H44a H47b 2.658 2_466
H44a H50b 2.572 2_566
H44a H54b 2.522 1_565
H44b H47b 2.434 2_466
H45a H28a 2.479 4_565
H45b H28a 2.424 4_565
H46a O3 2.581 1_655
H47a O3 2.596 1_655
H47b H2 2.678 2_566
H47b H44a 2.658 2_566
H47b H44b 2.434 2_566
H48b H41b 2.687 3_555
H49b O11 2.769 2_466
H49b H42a 2.600 3_555
H50a O11 2.705 2_466
H50b O11 2.612 2_466
H50b H44a 2.572 2_466
H52b H13c 2.533 3_546
H54b H44a 2.522 1_545

loop_
_geom_torsion_atom_site_label_1
_geom_torsion_atom_site_label_2
_geom_torsion_atom_site_label_3
_geom_torsion_atom_site_label_4
_geom_torsion_site_symmetry_1
_geom_torsion_site_symmetry_3
_geom_torsion_site_symmetry_4
_geom_torsion
O1 S1 O2 Na2 . . . 69.6(3)
O1 S1 O2 Na3 . . 2_456 -133.01(12)
O2 S1 O1 Na1 . . . -21.26(17)
O1 S1 O3 Na3 . . 2_456 132.15(11)
O3 S1 O1 Na1 . . . -148.38(12)
O1 S1 C1 C2 . . . 27.1(3)
O1 S1 C1 C6 . . . -153.2(2)
C1 S1 O1 Na1 . . . 93.26(16)
O2 S1 O3 Na3 . . 2_456 4.12(13)
O3 S1 O2 Na2 . . . -161.9(2)
O3 S1 O2 Na3 . . 2_456 -4.53(15)
O2 S1 C1 C2 . . . 146.6(2)
O2 S1 C1 C6 . . . -33.8(3)
C1 S1 O2 Na2 . . . -45.0(3)
C1 S1 O2 Na3 . . 2_456 112.34(14)
O3 S1 C1 C2 . . . -94.7(3)
O3 S1 C1 C6 . . . 84.9(3)
C1 S1 O3 Na3 . . 2_456 -111.01(13)
O4 S2 O5 Na2 . . . -74.3(2)
O5 S2 O4 Na1 . . . 13.40(18)
O5 S2 O4 Na3 . . 2_556 137.30(11)
O4 S2 O6 Na2 . . 2_556 72.9(2)
O4 S2 O6 Na3 . . 2_556 -6.98(13)
O6 S2 O4 Na1 . . . -116.38(14)
O6 S2 O4 Na3 . . 2_556 7.52(14)
O4 S2 C15 C16 . . . 124.6(3)
O4 S2 C15 C20 . . . -57.2(3)
C15 S2 O4 Na1 . . . 128.50(16)
C15 S2 O4 Na3 . . 2_556 -107.60(15)
O5 S2 O6 Na2 . . 2_556 -55.7(2)
O5 S2 O6 Na3 . . 2_556 -135.54(12)
O6 S2 O5 Na2 . . . 54.0(2)
O5 S2 C15 C16 . . . -116.2(3)
O5 S2 C15 C20 . . . 61.9(3)
C15 S2 O5 Na2 . . . 170.82(19)
O6 S2 C15 C16 . . . 5.9(3)
O6 S2 C15 C20 . . . -175.9(2)
C15 S2 O6 Na2 . . 2_556 -172.4(2)
C15 S2 O6 Na3 . . 2_556 107.79(14)
O7 S3 O8 Na2 . . . 1.51(12)
O7 S3 O8 Na3 . . . 84.2(2)
O8 S3 O7 Na2 . . . -1.59(12)
O8 S3 O7 Na2 . . 2_456 -127.76(10)
O8 S3 O7 Na3 . . 2_456 167.1(4)
O7 S3 O9 Na1 . . 2_456 -120.22(18)
O7 S3 O9 Na2 . . 2_456 -0.81(13)
O9 S3 O7 Na2 . . . 126.91(10)
O9 S3 O7 Na2 . . 2_456 0.75(12)
O9 S3 O7 Na3 . . 2_456 -64.4(5)
O7 S3 C29 C30 . . . -97.1(2)
O7 S3 C29 C34 . . . 78.2(2)
C29 S3 O7 Na2 . . . -119.11(14)
C29 S3 O7 Na2 . . 2_456 114.73(14)
C29 S3 O7 Na3 . . 2_456 49.6(5)
O8 S3 O9 Na1 . . 2_456 6.8(2)
O8 S3 O9 Na2 . . 2_456 126.21(11)
O9 S3 O8 Na2 . . . -125.08(11)
O9 S3 O8 Na3 . . . -42.4(2)
O8 S3 C29 C30 . . . 142.9(2)
O8 S3 C29 C34 . . . -41.7(2)
C29 S3 O8 Na2 . . . 118.33(12)
C29 S3 O8 Na3 . . . -159.02(18)
O9 S3 C29 C30 . . . 20.5(3)
O9 S3 C29 C34 . . . -164.1(2)
C29 S3 O9 Na1 . . 2_456 124.88(19)
C29 S3 O9 Na2 . . 2_456 -115.70(13)
O1 Na1 O4 S2 . . . -62.5(2)
O1 Na1 O4 Na3 . . 2_556 -177.90(14)
O4 Na1 O1 S1 . . . 80.1(2)
O1 Na1 O9 S3 . 2_556 2_556 -171.62(17)
O1 Na1 O9 Na2 . 2_556 . 69.27(10)
O9 Na1 O1 S1 2_556 . . -33.09(15)
O1 Na1 O10 C43 . . . -44.4(3)
O1 Na1 O10 C46 . . . 139.5(2)
O10 Na1 O1 S1 . . . -125.51(13)
O1 Na1 O12 C47 . . . 157.4(2)
O1 Na1 O12 C50 . . . -12.4(3)
O12 Na1 O1 S1 . . . 149.23(14)
O4 Na1 O9 S3 . 2_556 2_556 39.3(2)
O4 Na1 O9 Na2 . 2_556 . -79.82(9)
O9 Na1 O4 S2 2_556 . . 55.36(14)
O9 Na1 O4 Na3 2_556 . 2_556 -60.09(11)
O4 Na1 O10 C43 . . . 119.3(3)
O4 Na1 O10 C46 . . . -56.9(2)
O10 Na1 O4 S2 . . . 147.83(13)
O10 Na1 O4 Na3 . . 2_556 32.39(14)
O4 Na1 O12 C47 . . . -54.4(2)
O4 Na1 O12 C50 . . . 135.8(3)
O12 Na1 O4 S2 . . . -132.32(15)
O12 Na1 O4 Na3 . . 2_556 112.24(11)
O9 Na1 O10 C43 2_556 . . -150.2(3)
O9 Na1 O10 C46 2_556 . . 33.7(2)
O10 Na1 O9 S3 . 2_556 2_556 -81.7(2)
O10 Na1 O9 Na2 . 2_556 . 159.15(9)
O9 Na1 O12 C47 2_556 . . -11.1(6)
O9 Na1 O12 C50 2_556 . . 179.1(4)
O12 Na1 O9 S3 . 2_556 2_556 -3.6(6)
O12 Na1 O9 Na2 . 2_556 . -122.7(5)
O10 Na1 O12 C47 . . . 67.8(2)
O10 Na1 O12 C50 . . . -102.0(3)
O12 Na1 O10 C43 . . . 40.9(3)
O12 Na1 O10 C46 . . . -135.3(2)
O2 Na2 O5 S2 . . . 116.5(2)
O5 Na2 O2 S1 . . . -107.2(3)
O5 Na2 O2 Na3 . . 2_456 95.84(10)
O2 Na2 O6 S2 . 2_456 2_456 96.0(2)
O2 Na2 O6 Na3 . 2_456 . 179.03(8)
O6 Na2 O2 S1 2_456 . . 77.6(3)
O6 Na2 O2 Na3 2_456 . 2_456 -79.37(10)
O2 Na2 O7 S3 . . . 172.89(11)
O2 Na2 O7 Na2 . . 2_456 -87.92(11)
O2 Na2 O7 Na3 . . 2_456 -4.16(8)
O7 Na2 O2 S1 . . . 161.4(3)
O7 Na2 O2 Na3 . . 2_456 4.37(8)
O2 Na2 O7 S3 . 2_556 2_556 -14.05(16)
O2 Na2 O7 Na2 . 2_556 2_556 -115.59(13)
O2 Na2 O7 Na3 . 2_556 . 152.02(12)
O7 Na2 O2 S1 2_556 . . -12.2(4)
O7 Na2 O2 Na3 2_556 . 2_456 -169.15(9)
O2 Na2 O8 S3 . . . -12.78(17)
O2 Na2 O8 Na3 . . . -151.88(12)
O8 Na2 O2 S1 . . . 171.4(2)
O8 Na2 O2 Na3 . . 2_456 14.43(16)
O2 Na2 O9 S3 . 2_556 2_556 171.19(11)
O2 Na2 O9 Na1 . 2_556 . -45.06(9)
O9 Na2 O2 S1 2_556 . . -23.5(3)
O9 Na2 O2 Na3 2_556 . 2_456 179.51(9)
O5 Na2 O6 S2 . 2_456 2_456 -70.6(4)
O5 Na2 O6 Na3 . 2_456 . 12.4(2)
O6 Na2 O5 S2 2_456 . . -76.2(3)
O5 Na2 O7 S3 . . . 81.09(10)
O5 Na2 O7 Na2 . . 2_456 -179.71(11)
O5 Na2 O7 Na3 . . 2_456 -95.95(8)
O7 Na2 O5 S2 . . . -163.1(2)
O5 Na2 O7 S3 . 2_556 2_556 81.02(10)
O5 Na2 O7 Na2 . 2_556 2_556 -20.52(12)
O5 Na2 O7 Na3 . 2_556 . -112.91(8)
O7 Na2 O5 S2 2_556 . . -20.6(2)
O5 Na2 O8 S3 . . . -97.88(10)
O5 Na2 O8 Na3 . . . 123.02(8)
O8 Na2 O5 S2 . . . -106.3(2)
O5 Na2 O9 S3 . 2_556 2_556 -95.83(11)
O5 Na2 O9 Na1 . 2_556 . 47.92(9)
O9 Na2 O5 S2 2_556 . . 35.0(2)
O6 Na2 O7 S3 2_456 . . -77.69(10)
O6 Na2 O7 Na2 2_456 . 2_456 21.50(11)
O6 Na2 O7 Na3 2_456 . 2_456 105.26(8)
O7 Na2 O6 S2 . 2_456 2_456 17.2(2)
O7 Na2 O6 Na3 . 2_456 . 100.18(7)
O6 Na2 O7 S3 2_456 2_556 2_556 -116.86(10)
O6 Na2 O7 Na2 2_456 2_556 2_556 141.60(11)
O6 Na2 O7 Na3 2_456 2_556 . 49.21(7)
O7 Na2 O6 S2 2_556 2_456 2_456 -128.6(2)
O7 Na2 O6 Na3 2_556 2_456 . -45.63(6)
O6 Na2 O8 S3 2_456 . . 92.78(10)
O6 Na2 O8 Na3 2_456 . . -46.31(8)
O8 Na2 O6 S2 . 2_456 2_456 -40.2(2)
O8 Na2 O6 Na3 . 2_456 . 42.83(6)
O6 Na2 O9 S3 2_456 2_556 2_556 63.89(11)
O6 Na2 O9 Na1 2_456 2_556 . -152.36(9)
O9 Na2 O6 S2 2_556 2_456 2_456 -178.4(2)
O9 Na2 O6 Na3 2_556 2_456 . -95.42(8)
O7 Na2 O7 S3 . 2_556 2_556 176.44(11)
O7 Na2 O7 Na2 . 2_556 2_556 74.90(17)
O7 Na2 O7 Na3 . 2_556 . -17.49(14)
O7 Na2 O7 S3 2_556 . . -14.36(18)
O7 Na2 O7 Na2 2_556 . 2_456 84.84(16)
O7 Na2 O7 Na3 2_556 . 2_456 168.60(11)
O7 Na2 O8 S3 . . . -1.00(8)
O7 Na2 O8 Na3 . . . -140.09(9)
O8 Na2 O7 S3 . . . 1.00(8)
O8 Na2 O7 Na2 . . 2_456 100.19(11)
O8 Na2 O7 Na3 . . 2_456 -176.05(9)
O7 Na2 O9 S3 . 2_556 2_556 -173.6(2)
O7 Na2 O9 Na1 . 2_556 . -29.9(3)
O9 Na2 O7 S3 2_556 . . 157.6(2)
O9 Na2 O7 Na2 2_556 . 2_456 -103.2(2)
O9 Na2 O7 Na3 2_556 . 2_456 -19.4(2)
O7 Na2 O8 S3 2_556 . . 169.67(9)
O7 Na2 O8 Na3 2_556 . . 30.57(7)
O8 Na2 O7 S3 . 2_556 2_556 163.50(9)
O8 Na2 O7 Na2 . 2_556 2_556 61.96(11)
O8 Na2 O7 Na3 . 2_556 . -30.42(6)
O7 Na2 O9 S3 2_556 2_556 2_556 0.50(8)
O7 Na2 O9 Na1 2_556 2_556 . 144.25(10)
O9 Na2 O7 S3 2_556 2_556 2_556 -0.50(8)
O9 Na2 O7 Na2 2_556 2_556 2_556 -102.04(12)
O9 Na2 O7 Na3 2_556 2_556 . 165.58(9)
O8 Na2 O9 S3 . 2_556 2_556 -24.36(16)
O8 Na2 O9 Na1 . 2_556 . 119.39(12)
O9 Na2 O8 S3 2_556 . . -169.85(11)
O9 Na2 O8 Na3 2_556 . . 51.05(13)
O2 Na3 O3 S1 2_556 2_556 2_556 -2.78(9)
O3 Na3 O2 S1 2_556 2_556 2_556 2.82(9)
O3 Na3 O2 Na2 2_556 2_556 2_556 172.73(12)
O2 Na3 O4 S2 2_556 2_456 2_456 179.17(15)
O2 Na3 O4 Na1 2_556 2_456 2_456 -54.6(2)
O4 Na3 O2 S1 2_456 2_556 2_556 12.8(2)
O4 Na3 O2 Na2 2_456 2_556 2_556 -177.25(15)
O2 Na3 O6 S2 2_556 2_456 2_456 -179.71(17)
O2 Na3 O6 Na2 2_556 2_456 . 35.5(2)
O6 Na3 O2 S1 2_456 2_556 2_556 -159.98(16)
O6 Na3 O2 Na2 2_456 2_556 2_556 9.9(2)
O2 Na3 O7 S3 2_556 2_556 2_556 -164.7(4)
O2 Na3 O7 Na2 2_556 2_556 2_556 3.99(8)
O2 Na3 O7 Na2 2_556 2_556 . 128.65(7)
O7 Na3 O2 S1 2_556 2_556 2_556 -174.30(12)
O7 Na3 O2 Na2 2_556 2_556 2_556 -4.39(8)
O2 Na3 O8 S3 2_556 . . 162.35(19)
O2 Na3 O8 Na2 2_556 . . -111.02(7)
O8 Na3 O2 S1 . 2_556 2_556 -83.23(12)
O8 Na3 O2 Na2 . 2_556 2_556 86.68(10)
O2 Na3 O14 C51 2_556 . . 91.7(2)
O2 Na3 O14 C54 2_556 . . -43.8(2)
O14 Na3 O2 S1 . 2_556 2_556 89.45(12)
O14 Na3 O2 Na2 . 2_556 2_556 -100.64(10)
O3 Na3 O4 S2 2_556 2_456 2_456 -172.40(11)
O3 Na3 O4 Na1 2_556 2_456 2_456 -46.21(11)
O4 Na3 O3 S1 2_456 2_556 2_556 -177.69(11)
O3 Na3 O6 S2 2_556 2_456 2_456 27.87(19)
O3 Na3 O6 Na2 2_556 2_456 . -116.94(15)
O6 Na3 O3 S1 2_456 2_556 2_556 162.96(13)
O3 Na3 O7 S3 2_556 2_556 2_556 -168.2(4)
O3 Na3 O7 Na2 2_556 2_556 2_556 0.56(14)
O3 Na3 O7 Na2 2_556 2_556 . 125.21(11)
O7 Na3 O3 S1 2_556 2_556 2_556 1.22(17)
O3 Na3 O8 S3 2_556 . . 105.3(2)
O3 Na3 O8 Na2 2_556 . . -168.06(7)
O8 Na3 O3 S1 . 2_556 2_556 95.22(11)
O3 Na3 O14 C51 2_556 . . 148.9(2)
O3 Na3 O14 C54 2_556 . . 13.3(2)
O14 Na3 O3 S1 . 2_556 2_556 -95.20(11)
O4 Na3 O6 S2 2_456 2_456 2_456 4.63(8)
O4 Na3 O6 Na2 2_456 2_456 . -140.18(10)
O6 Na3 O4 S2 2_456 2_456 2_456 -4.65(8)
O6 Na3 O4 Na1 2_456 2_456 2_456 121.54(12)
O4 Na3 O7 S3 2_456 2_556 2_556 10.4(5)
O4 Na3 O7 Na2 2_456 2_556 2_556 179.09(10)
O4 Na3 O7 Na2 2_456 2_556 . -56.26(11)
O7 Na3 O4 S2 2_556 2_456 2_456 8.63(17)
O7 Na3 O4 Na1 2_556 2_456 2_456 134.83(10)
O4 Na3 O8 S3 2_456 . . 12.7(2)
O4 Na3 O8 Na2 2_456 . . 99.38(7)
O8 Na3 O4 S2 . 2_456 2_456 -82.07(11)
O8 Na3 O4 Na1 . 2_456 2_456 44.13(10)
O4 Na3 O14 C51 2_456 . . -118.2(2)
O4 Na3 O14 C54 2_456 . . 106.2(2)
O14 Na3 O4 S2 . 2_456 2_456 100.40(12)
O14 Na3 O4 Na1 . 2_456 2_456 -133.41(11)
O6 Na3 O7 S3 2_456 2_556 2_556 21.8(4)
O6 Na3 O7 Na2 2_456 2_556 2_556 -169.47(8)
O6 Na3 O7 Na2 2_456 2_556 . -44.81(6)
O7 Na3 O6 S2 2_556 2_456 2_456 -165.30(10)
O7 Na3 O6 Na2 2_556 2_456 . 49.89(7)
O6 Na3 O8 S3 2_456 . . -44.1(2)
O6 Na3 O8 Na2 2_456 . . 42.50(7)
O8 Na3 O6 S2 . 2_456 2_456 99.06(10)
O8 Na3 O6 Na2 . 2_456 . -45.75(7)
O6 Na3 O14 C51 2_456 . . -63.2(2)
O6 Na3 O14 C54 2_456 . . 161.2(2)
O14 Na3 O6 S2 . 2_456 2_456 -70.85(11)
O14 Na3 O6 Na2 . 2_456 . 144.33(8)
O7 Na3 O8 S3 2_556 . . -119.5(2)
O7 Na3 O8 Na2 2_556 . . -32.89(7)
O8 Na3 O7 S3 . 2_556 2_556 98.7(4)
O8 Na3 O7 Na2 . 2_556 2_556 -92.61(8)
O8 Na3 O7 Na2 . 2_556 . 32.05(7)
O7 Na3 O14 C51 2_556 . . 13.8(2)
O7 Na3 O14 C54 2_556 . . -121.8(2)
O14 Na3 O7 S3 . 2_556 2_556 -75.4(5)
O14 Na3 O7 Na2 . 2_556 2_556 93.38(8)
O14 Na3 O7 Na2 . 2_556 . -141.96(8)
O8 Na3 O14 C51 . . . -131.7(5)
O8 Na3 O14 C54 . . . 92.8(5)
O14 Na3 O8 S3 . . . 26.1(6)
O14 Na3 O8 Na2 . . . 112.8(5)
Na1 O10 C43 C44 . . . 127.6(3)
Na1 O10 C46 C45 . . . -125.2(2)
C43 O10 C46 C45 . . . 57.9(4)
C46 O10 C43 C44 . . . -55.8(4)
C44 O11 C45 C46 . . . 54.0(4)
C45 O11 C44 C43 . . . -53.0(4)
Na1 O12 C47 C48 . . . 136.3(3)
Na1 O12 C50 C49 . . . -138.0(3)
C47 O12 C50 C49 . . . 51.9(4)
C50 O12 C47 C48 . . . -52.0(4)
C48 O13 C49 C50 . . . 51.0(4)
C49 O13 C48 C47 . . . -50.5(4)
Na3 O14 C51 C52 . . . 160.1(2)
Na3 O14 C54 C53 . . . -163.4(2)
C51 O14 C54 C53 . . . 58.9(3)
C54 O14 C51 C52 . . . -58.7(3)
C52 O15 C53 C54 . . . 57.6(3)
C53 O15 C52 C51 . . . -57.2(3)
N2 N1 C4 C3 . . . 172.3(3)
N2 N1 C4 C5 . . . -10.1(5)
C4 N1 N2 C7 . . . 177.9(3)
N1 N2 C7 C8 . . . -9.9(5)
N1 N2 C7 C12 . . . 171.5(3)
C13 N3 C10 C9 . . . 4.8(5)
C13 N3 C10 C11 . . . -178.0(3)
C14 N3 C10 C9 . . . 173.0(3)
C14 N3 C10 C11 . . . -9.8(5)
N5 N4 C18 C17 . . . -179.3(3)
N5 N4 C18 C19 . . . -0.3(5)
C18 N4 N5 C21 . . . 178.7(3)
N4 N5 C21 C22 . . . 0.1(5)
N4 N5 C21 C26 . . . 178.3(3)
C27 N6 C24 C23 . . . 2.5(6)
C27 N6 C24 C25 . . . -178.0(3)
C28 N6 C24 C23 . . . -174.3(3)
C28 N6 C24 C25 . . . 5.2(5)
N8 N7 C32 C31 . . . 157.9(3)
N8 N7 C32 C33 . . . -23.8(4)
C32 N7 N8 C35 . . . -179.6(3)
N7 N8 C35 C36 . . . 0.6(5)
N7 N8 C35 C40 . . . -177.1(3)
C41 N9 C38 C37 . . . -16.5(5)
C41 N9 C38 C39 . . . 164.7(3)
C42 N9 C38 C37 . . . -175.4(3)
C42 N9 C38 C39 . . . 5.8(5)
S1 C1 C2 C3 . . . -178.2(2)
S1 C1 C6 C5 . . . 179.2(2)
C2 C1 C6 C5 . . . -1.1(5)
C6 C1 C2 C3 . . . 2.2(5)
C1 C2 C3 C4 . . . -1.4(5)
C2 C3 C4 N1 . . . 177.4(3)
C2 C3 C4 C5 . . . -0.3(5)
N1 C4 C5 C6 . . . -176.2(3)
C3 C4 C5 C6 . . . 1.4(5)
C4 C5 C6 C1 . . . -0.6(5)
N2 C7 C8 C9 . . . 179.2(3)
N2 C7 C12 C11 . . . -178.4(3)
C8 C7 C12 C11 . . . 2.8(5)
C12 C7 C8 C9 . . . -2.1(5)
C7 C8 C9 C10 . . . -0.9(5)
C8 C9 C10 N3 . . . -179.6(3)
C8 C9 C10 C11 . . . 3.1(5)
N3 C10 C11 C12 . . . -179.7(3)
C9 C10 C11 C12 . . . -2.4(5)
C10 C11 C12 C7 . . . -0.6(5)
S2 C15 C16 C17 . . . -179.5(2)
S2 C15 C20 C19 . . . 179.4(2)
C16 C15 C20 C19 . . . -2.4(5)
C20 C15 C16 C17 . . . 2.3(5)
C15 C16 C17 C18 . . . -0.3(5)
C16 C17 C18 N4 . . . 177.4(3)
C16 C17 C18 C19 . . . -1.7(6)
N4 C18 C19 C20 . . . -177.3(3)
C17 C18 C19 C20 . . . 1.6(6)
C18 C19 C20 C15 . . . 0.5(5)
N5 C21 C22 C23 . . . 179.3(4)
N5 C21 C26 C25 . . . -178.8(3)
C22 C21 C26 C25 . . . -0.4(6)
C26 C21 C22 C23 . . . 1.2(6)
C21 C22 C23 C24 . . . -1.3(6)
C22 C23 C24 N6 . . . -179.8(3)
C22 C23 C24 C25 . . . 0.7(6)
N6 C24 C25 C26 . . . -179.5(3)
C23 C24 C25 C26 . . . 0.0(5)
C24 C25 C26 C21 . . . -0.1(5)
S3 C29 C30 C31 . . . 173.3(2)
S3 C29 C34 C33 . . . -172.0(2)
C30 C29 C34 C33 . . . 3.3(4)
C34 C29 C30 C31 . . . -2.0(5)
C29 C30 C31 C32 . . . -2.5(5)
C30 C31 C32 N7 . . . -176.1(3)
C30 C31 C32 C33 . . . 5.5(5)
N7 C32 C33 C34 . . . 177.6(3)
C31 C32 C33 C34 . . . -4.2(5)
C32 C33 C34 C29 . . . -0.2(4)
N8 C35 C36 C37 . . . -177.9(3)
N8 C35 C40 C39 . . . 178.0(3)
C36 C35 C40 C39 . . . 0.2(4)
C40 C35 C36 C37 . . . -0.3(5)
C35 C36 C37 C38 . . . 0.4(6)
C36 C37 C38 N9 . . . -179.3(3)
C36 C37 C38 C39 . . . -0.5(5)
N9 C38 C39 C40 . . . 179.2(3)
C37 C38 C39 C40 . . . 0.4(5)
C38 C39 C40 C35 . . . -0.2(5)
O10 C43 C44 O11 . . . 54.7(5)
O11 C45 C46 O10 . . . -58.4(4)
O12 C47 C48 O13 . . . 52.9(5)
O13 C49 C50 O12 . . . -52.9(5)
O14 C51 C52 O15 . . . 58.4(3)
O15 C53 C54 O14 . . . -59.5(4)
